data_7150749
loop_
_publ_author_name
'Olson, Mark A.'
'Braunschweig, Adam B.'
'Ikeda, Taichi'
'Fang, Lei'
'Trabolsi, Ali'
'Slawin, Alexandra M. Z.'
'Khan, Saeed I.'
'Stoddart, J. Fraser'

_publ_section_title
;
 Thermodynamic forecasting of mechanically interlocked switches
;
_journal_issue 21
_journal_name_full 'Organic &amp; Biomolecular Chemistry'
_journal_page_first 4391
_journal_page_last 4405
_journal_paper_doi 10.1039/B911874H
_journal_volume 7
_journal_year 2009
_chemical_formula_moiety 'C37 H34 N4, C18 H24 O6, 4(F6 P), 6(C2 H3 N)'
_chemical_formula_sum 'C67 H76 F24 N10 O6 P4'
_chemical_formula_weight 1697.26
_chemical_name_systematic
;
?
;
_space_group_IT_number 14
_symmetry_cell_setting monoclinic
_symmetry_space_group_name_Hall '-P 2ybc'
_symmetry_space_group_name_H-M 'P 1 21/c 1'
_atom_sites_solution_hydrogens geom
_atom_sites_solution_primary direct
_atom_sites_solution_secondary difmap
_audit_creation_method SHELXL-97
_cell_angle_alpha 90.00
_cell_angle_beta 116.2620(10)
_cell_angle_gamma 90.00
_cell_formula_units_Z 2
_cell_length_a 13.8934(9)
_cell_length_b 23.2237(16)
_cell_length_c 13.0531(9)
_cell_measurement_reflns_used 5582
_cell_measurement_temperature 120(2)
_cell_measurement_theta_max 27.23
_cell_measurement_theta_min 2.40
_cell_volume 3776.9(4)
_computing_cell_refinement 'Bruker Smart'
_computing_data_collection 'Bruker Smart'
_computing_data_reduction 'Bruker Saint'
_computing_molecular_graphics 'Bruker Shelxtl'
_computing_publication_material 'Bruker Shelxtl'
_computing_structure_refinement 'SHELXL-97 (Sheldrick, 1997)'
_computing_structure_solution 'SHELXS-97 (Sheldrick, 1990)'
_diffrn_ambient_temperature 120(2)
_diffrn_measured_fraction_theta_full 0.996
_diffrn_measured_fraction_theta_max 0.965
_diffrn_measurement_device_type 'CCD area detector'
_diffrn_measurement_method 'phi and omega scans'
_diffrn_radiation_monochromator graphite
_diffrn_radiation_source 'fine-focus sealed tube'
_diffrn_radiation_type MoK\a
_diffrn_radiation_wavelength 0.71073
_diffrn_reflns_av_R_equivalents 0.0409
_diffrn_reflns_av_sigmaI/netI 0.0555
_diffrn_reflns_limit_h_max 16
_diffrn_reflns_limit_h_min -18
_diffrn_reflns_limit_k_max 30
_diffrn_reflns_limit_k_min 0
_diffrn_reflns_limit_l_max 17
_diffrn_reflns_limit_l_min 0
_diffrn_reflns_number 23938
_diffrn_reflns_theta_full 27.50
_diffrn_reflns_theta_max 28.31
_diffrn_reflns_theta_min 1.63
_exptl_absorpt_coefficient_mu 0.216
_exptl_absorpt_correction_T_max 0.9787
_exptl_absorpt_correction_T_min 0.9010
_exptl_absorpt_correction_type multi-scan
_exptl_absorpt_process_details 'Sadabs (Bruker)'
_exptl_crystal_colour red
_exptl_crystal_density_diffrn 1.492
_exptl_crystal_density_method 'not measured'
_exptl_crystal_description prism
_exptl_crystal_F_000 1744
_exptl_crystal_size_max 0.30
_exptl_crystal_size_mid 0.20
_exptl_crystal_size_min 0.10
_refine_diff_density_max 0.766
_refine_diff_density_min -0.516
_refine_diff_density_rms 0.060
_refine_ls_extinction_method none
_refine_ls_goodness_of_fit_ref 1.029
_refine_ls_hydrogen_treatment constr
_refine_ls_matrix_type full
_refine_ls_number_parameters 562
_refine_ls_number_reflns 9064
_refine_ls_number_restraints 0
_refine_ls_restrained_S_all 1.029
_refine_ls_R_factor_all 0.1083
_refine_ls_R_factor_gt 0.0596
_refine_ls_shift/su_max 0.001
_refine_ls_shift/su_mean 0.000
_refine_ls_structure_factor_coef Fsqd
_refine_ls_weighting_details 'calc w=1/[\s^2^(Fo^2^)+(0.0587P)^2^+3.4004P] where P=(Fo^2^+2Fc^2^)/3'
_refine_ls_weighting_scheme calc
_refine_ls_wR_factor_gt 0.1323
_refine_ls_wR_factor_ref 0.1538
_reflns_number_gt 5614
_reflns_number_total 9064
_reflns_threshold_expression >2sigma(I)
_cod_data_source_file B911874H.txt
_cod_data_source_block stod2704smnew
_cod_depositor_comments
;
The following automatic conversions were performed:
'_symmetry_cell_setting' value 'Monoclinic' changed to 'monoclinic'
according to '/home/saulius/struct/CIF-dictionaries/cif_core.dic'
dictionary named 'cif_core.dic' version 2.4.1 from 2010-06-29.

Automatic conversion script
Id: cif_fix_enum 1527 2010-12-29 10:47:43Z saulius 
;
_cod_original_sg_symbol_H-M 'P 21/c'
_cod_database_code 7150749

loop_
_symmetry_equiv_pos_as_xyz
'x, y, z'
'-x, y+1/2, -z+1/2'
'-x, -y, -z'
'x, -y-1/2, z-1/2'

loop_
_atom_site_label
_atom_site_type_symbol
_atom_site_fract_x
_atom_site_fract_y
_atom_site_fract_z
_atom_site_U_iso_or_equiv
_atom_site_adp_type
_atom_site_occupancy
_atom_site_symmetry_multiplicity
_atom_site_calc_flag
_atom_site_refinement_flags
_atom_site_disorder_assembly
_atom_site_disorder_group
P1 P 0.35000(7) 0.25255(4) 0.10486(7) 0.0453(2) Uani 1 1 d . . .
F1 F 0.33066(17) 0.22394(9) 0.2040(2) 0.0719(7) Uani 1 1 d . . .
F2 F 0.3710(2) 0.28217(10) 0.0071(2) 0.0938(8) Uani 1 1 d . . .
F3 F 0.3495(3) 0.31367(9) 0.1569(2) 0.1003(9) Uani 1 1 d . . .
F4 F 0.35411(19) 0.19125(9) 0.0544(2) 0.0763(7) Uani 1 1 d . . .
F5 F 0.47589(16) 0.24760(11) 0.18088(19) 0.0804(7) Uani 1 1 d . . .
F6 F 0.22532(19) 0.25729(14) 0.0297(2) 0.1075(10) Uani 1 1 d . . .
P2 P 0.14036(6) 0.59063(3) 0.47493(6) 0.03209(18) Uani 1 1 d . . .
F7 F 0.0948(6) 0.6408(2) 0.5167(7) 0.079(2) Uani 0.44 1 d P A 1
F8 F 0.2039(12) 0.5373(5) 0.4554(12) 0.079(2) Uani 0.34 1 d P A 1
F9 F 0.0900(3) 0.54669(13) 0.5335(4) 0.0572(7) Uani 0.64 1 d P A 1
F10 F 0.1951(3) 0.63283(15) 0.4240(3) 0.0572(7) Uani 0.64 1 d P A 1
F11 F 0.2419(4) 0.5988(2) 0.6017(3) 0.1065(13) Uani 0.60 1 d P A 1
F12 F 0.0465(4) 0.5804(2) 0.3640(4) 0.1065(13) Uani 0.60 1 d P A 1
F13 F 0.0422(5) 0.5471(3) 0.4277(9) 0.0868(18) Uani 0.36 1 d P A 2
F14 F 0.2323(5) 0.6350(3) 0.5045(9) 0.0868(18) Uani 0.36 1 d P A 2
F15 F 0.1200(6) 0.5935(3) 0.3414(4) 0.0871(15) Uani 0.40 1 d P A 2
F16 F 0.1503(6) 0.5876(4) 0.5931(4) 0.0871(15) Uani 0.40 1 d P A 2
F17 F 0.0567(4) 0.6420(2) 0.4517(5) 0.0717(16) Uani 0.56 1 d P A 2
F18 F 0.2197(5) 0.5406(3) 0.4887(5) 0.0717(16) Uani 0.66 1 d P A 2
O1 O 0.33922(13) 0.59501(7) -0.05787(14) 0.0254(4) Uani 1 1 d . . .
O2 O 0.25862(14) 0.69239(8) 0.02054(15) 0.0303(4) Uani 1 1 d . . .
O3 O 0.23823(16) 0.70121(9) 0.23505(17) 0.0392(5) Uani 1 1 d . . .
H3A H 0.1777 0.6925 0.2303 0.059 Uiso 1 1 calc R . .
N1 N 0.85538(16) 0.56528(9) 0.15593(18) 0.0284(5) Uani 1 1 d . . .
N2 N 0.42302(16) 0.57290(9) 0.29486(17) 0.0261(5) Uani 1 1 d . . .
C1 C 0.9355(2) 0.55790(13) 0.1088(2) 0.0347(6) Uani 1 1 d . . .
H1A H 0.9983 0.5359 0.1634 0.042 Uiso 1 1 calc R . .
H1B H 0.9606 0.5960 0.0966 0.042 Uiso 1 1 calc R . .
C2 C 0.7924(2) 0.61225(11) 0.1290(2) 0.0321(6) Uani 1 1 d . . .
H2 H 0.8035 0.6423 0.0859 0.039 Uiso 1 1 calc R . .
C3 C 0.7119(2) 0.61748(11) 0.1628(2) 0.0295(6) Uani 1 1 d . . .
H3 H 0.6693 0.6514 0.1450 0.035 Uiso 1 1 calc R . .
C4 C 0.69295(19) 0.57292(10) 0.2234(2) 0.0235(5) Uani 1 1 d . . .
C5 C 0.7607(2) 0.52529(12) 0.2504(2) 0.0288(6) Uani 1 1 d . . .
H5 H 0.7510 0.4944 0.2927 0.035 Uiso 1 1 calc R . .
C6 C 0.8409(2) 0.52253(12) 0.2168(2) 0.0330(6) Uani 1 1 d . . .
H6 H 0.8869 0.4899 0.2368 0.040 Uiso 1 1 calc R . .
C7 C 0.60121(18) 0.57515(10) 0.25305(19) 0.0231(5) Uani 1 1 d . . .
C8 C 0.52187(19) 0.61698(11) 0.2087(2) 0.0248(5) Uani 1 1 d . . .
H8 H 0.5287 0.6471 0.1631 0.030 Uiso 1 1 calc R . .
C9 C 0.4336(2) 0.61521(11) 0.2303(2) 0.0270(5) Uani 1 1 d . . .
H9 H 0.3798 0.6440 0.1994 0.032 Uiso 1 1 calc R . .
C10 C 0.4992(2) 0.53265(12) 0.3410(2) 0.0300(6) Uani 1 1 d . . .
H10 H 0.4911 0.5034 0.3874 0.036 Uiso 1 1 calc R . .
C11 C 0.5885(2) 0.53304(11) 0.3222(2) 0.0280(6) Uani 1 1 d . . .
H11 H 0.6423 0.5045 0.3565 0.034 Uiso 1 1 calc R . .
C12 C 0.3201(2) 0.56774(13) 0.3056(2) 0.0317(6) Uani 1 1 d . . .
H12A H 0.2918 0.6065 0.3087 0.038 Uiso 1 1 calc R . .
H12B H 0.3329 0.5470 0.3768 0.038 Uiso 1 1 calc R . .
C13 C 0.2403(2) 0.53512(12) 0.2033(2) 0.0284(6) Uani 1 1 d . . .
C14 C 0.18268(19) 0.56420(11) 0.1012(2) 0.0275(5) Uani 1 1 d . . .
H14 H 0.1849 0.6051 0.0994 0.033 Uiso 1 1 calc R . .
C15 C 0.12208(19) 0.53394(11) 0.0022(2) 0.0276(6) Uani 1 1 d . . .
H15 H 0.0829 0.5541 -0.0673 0.033 Uiso 1 1 calc R . .
C16 C 0.11807(19) 0.47425(12) 0.0036(2) 0.0290(6) Uani 1 1 d . . .
C17 C 0.1698(2) 0.44496(12) 0.1071(2) 0.0328(6) Uani 1 1 d . . .
H17 H 0.1636 0.4043 0.1096 0.039 Uiso 0.75 1 calc PR B 2
C19A C 0.2739(12) 0.4387(7) 0.3103(14) 0.070(4) Uani 0.25 1 d P C 2
H19D H 0.3235 0.4103 0.3046 0.105 Uiso 0.25 1 calc PR C 2
H19E H 0.2145 0.4186 0.3164 0.105 Uiso 0.25 1 calc PR C 2
H19F H 0.3120 0.4626 0.3782 0.105 Uiso 0.25 1 calc PR C 2
N3A N 0.5252(15) 0.4032(8) 0.4370(15) 0.062(4) Uani 0.25 1 d P D 2
C29A C 0.5410(15) 0.3574(16) 0.448(3) 0.041(6) Uani 0.25 1 d P D 2
C30A C 0.566(3) 0.3012(16) 0.467(3) 0.105(14) Uani 0.25 1 d P D 2
H30D H 0.5024 0.2792 0.4565 0.158 Uiso 0.25 1 calc PR D 2
H30E H 0.6221 0.2961 0.5457 0.158 Uiso 0.25 1 calc PR D 2
H30F H 0.5932 0.2874 0.4137 0.158 Uiso 0.25 1 calc PR D 2
C18 C 0.2308(2) 0.47562(12) 0.2069(2) 0.0334(6) Uani 1 1 d . C .
H18 H 0.2660 0.4558 0.2776 0.040 Uiso 0.75 1 calc PR E 1
N3 N 0.4667(4) 0.4069(3) 0.4299(5) 0.0490(12) Uani 0.75 1 d P F 1
C29 C 0.5004(5) 0.3608(6) 0.4392(9) 0.0409(19) Uani 0.75 1 d P F 1
C30 C 0.5449(9) 0.3014(5) 0.4546(7) 0.048(2) Uani 0.75 1 d P F 1
H30A H 0.5104 0.2772 0.4904 0.072 Uiso 0.75 1 calc PR F 1
H30B H 0.6224 0.3025 0.5035 0.072 Uiso 0.75 1 calc PR F 1
H30C H 0.5311 0.2852 0.3799 0.072 Uiso 0.75 1 calc PR F 1
C19 C 0.1558(8) 0.3833(4) 0.1217(9) 0.025(2) Uani 0.25 1 d P G 1
H19A H 0.2197 0.3685 0.1867 0.037 Uiso 0.25 1 calc PR G 1
H19B H 0.1455 0.3626 0.0522 0.037 Uiso 0.25 1 calc PR G 1
H19C H 0.0928 0.3778 0.1358 0.037 Uiso 0.25 1 calc PR G 1
C20 C 0.42803(19) 0.44039(11) 0.1112(2) 0.0254(5) Uani 1 1 d . . .
H20 H 0.3888 0.4252 0.1489 0.031 Uiso 1 1 calc R . .
C21 C 0.39653(18) 0.49113(10) 0.0542(2) 0.0222(5) Uani 1 1 d . . .
H21 H 0.3355 0.5107 0.0518 0.027 Uiso 1 1 calc R . .
C22 C 0.45472(18) 0.51485(10) -0.00169(19) 0.0200(5) Uani 1 1 d . . .
C23 C 0.42584(18) 0.56836(10) -0.0613(2) 0.0218(5) Uani 1 1 d . . .
C24 C 0.48243(19) 0.59037(11) -0.1159(2) 0.0253(5) Uani 1 1 d . . .
H24 H 0.4617 0.6258 -0.1563 0.030 Uiso 1 1 calc R . .
C25 C 0.3087(2) 0.64943(11) -0.1153(2) 0.0306(6) Uani 1 1 d . . .
H25B H 0.2850 0.6441 -0.1982 0.037 Uiso 1 1 calc R . .
H25A H 0.3709 0.6760 -0.0858 0.037 Uiso 1 1 calc R . .
C26 C 0.2190(2) 0.67440(12) -0.0951(2) 0.0303(6) Uani 1 1 d . . .
H26B H 0.1874 0.7077 -0.1465 0.036 Uiso 1 1 calc R . .
H26A H 0.1621 0.6451 -0.1123 0.036 Uiso 1 1 calc R . .
C27 C 0.1821(2) 0.72756(12) 0.0358(2) 0.0346(6) Uani 1 1 d . . .
H27B H 0.1151 0.7055 0.0156 0.042 Uiso 1 1 calc R . .
H27A H 0.1647 0.7615 -0.0152 0.042 Uiso 1 1 calc R . .
C28 C 0.2268(2) 0.74693(12) 0.1575(2) 0.0378(7) Uani 1 1 d . . .
H28B H 0.2979 0.7648 0.1794 0.045 Uiso 1 1 calc R . .
H28A H 0.1790 0.7767 0.1643 0.045 Uiso 1 1 calc R . .
N4 N 0.0165(2) 0.40602(14) 0.2668(2) 0.0601(8) Uani 1 1 d . . .
C31 C 0.0693(2) 0.40158(13) 0.3613(3) 0.0413(7) Uani 1 1 d . . .
C32 C 0.1363(3) 0.39740(17) 0.4828(3) 0.0581(9) Uani 1 1 d . . .
H32A H 0.2118 0.3954 0.4975 0.087 Uiso 1 1 calc R . .
H32B H 0.1174 0.3626 0.5124 0.087 Uiso 1 1 calc R . .
H32C H 0.1252 0.4313 0.5209 0.087 Uiso 1 1 calc R . .
N5 N 1.0128(2) 0.70968(14) 0.1933(3) 0.0618(8) Uani 1 1 d . . .
C33 C 0.9588(3) 0.73095(17) 0.2260(3) 0.0554(9) Uani 1 1 d . . .
C34 C 0.8884(4) 0.7577(2) 0.2680(4) 0.0866(14) Uani 1 1 d . . .
H34A H 0.8159 0.7611 0.2053 0.130 Uiso 1 1 calc R . .
H34B H 0.9156 0.7961 0.2979 0.130 Uiso 1 1 calc R . .
H34C H 0.8862 0.7340 0.3289 0.130 Uiso 1 1 calc R . .

loop_
_atom_site_aniso_label
_atom_site_aniso_U_11
_atom_site_aniso_U_22
_atom_site_aniso_U_33
_atom_site_aniso_U_23
_atom_site_aniso_U_13
_atom_site_aniso_U_12
P1 0.0457(5) 0.0356(4) 0.0467(5) 0.0140(4) 0.0132(4) -0.0012(4)
F1 0.0735(14) 0.0665(14) 0.0977(17) 0.0454(12) 0.0578(14) 0.0251(11)
F2 0.146(2) 0.0733(16) 0.0808(17) 0.0419(13) 0.0672(17) 0.0219(16)
F3 0.169(3) 0.0397(12) 0.121(2) -0.0008(13) 0.090(2) -0.0037(15)
F4 0.0913(17) 0.0479(12) 0.0934(17) -0.0100(12) 0.0442(14) -0.0103(11)
F5 0.0439(12) 0.117(2) 0.0686(14) 0.0030(14) 0.0142(11) -0.0179(12)
F6 0.0507(14) 0.138(2) 0.095(2) 0.0146(18) -0.0027(13) 0.0220(15)
P2 0.0340(4) 0.0289(4) 0.0355(4) -0.0009(3) 0.0173(3) -0.0018(3)
F7 0.132(6) 0.022(2) 0.150(6) -0.020(3) 0.124(5) -0.019(3)
F8 0.132(6) 0.022(2) 0.150(6) -0.020(3) 0.124(5) -0.019(3)
F9 0.0620(17) 0.0461(14) 0.0835(18) 0.0180(15) 0.0502(15) 0.0028(12)
F10 0.0620(17) 0.0461(14) 0.0835(18) 0.0180(15) 0.0502(15) 0.0028(12)
F11 0.087(2) 0.139(3) 0.0466(16) 0.0079(18) -0.0133(16) -0.055(2)
F12 0.087(2) 0.139(3) 0.0466(16) 0.0079(18) -0.0133(16) -0.055(2)
F13 0.048(3) 0.042(3) 0.161(6) -0.016(4) 0.037(4) -0.021(2)
F14 0.048(3) 0.042(3) 0.161(6) -0.016(4) 0.037(4) -0.021(2)
F15 0.101(4) 0.128(4) 0.033(2) 0.007(2) 0.031(2) 0.048(3)
F16 0.101(4) 0.128(4) 0.033(2) 0.007(2) 0.031(2) 0.048(3)
F17 0.0657(19) 0.064(3) 0.101(3) 0.039(2) 0.051(2) 0.0367(18)
F18 0.0657(19) 0.064(3) 0.101(3) 0.039(2) 0.051(2) 0.0367(18)
O1 0.0262(9) 0.0241(9) 0.0295(9) 0.0043(7) 0.0155(8) 0.0068(7)
O2 0.0341(10) 0.0299(10) 0.0293(10) -0.0008(8) 0.0163(8) 0.0066(8)
O3 0.0428(11) 0.0425(12) 0.0393(11) 0.0000(9) 0.0246(10) 0.0050(10)
N1 0.0195(10) 0.0362(12) 0.0292(12) -0.0071(10) 0.0104(9) -0.0041(9)
N2 0.0244(11) 0.0359(12) 0.0203(10) -0.0044(9) 0.0120(9) -0.0003(9)
C1 0.0242(13) 0.0438(16) 0.0420(16) -0.0100(13) 0.0199(12) -0.0055(12)
C2 0.0354(14) 0.0283(14) 0.0385(15) -0.0062(12) 0.0216(13) -0.0085(12)
C3 0.0300(14) 0.0281(13) 0.0332(14) -0.0041(11) 0.0165(12) -0.0002(11)
C4 0.0205(11) 0.0272(13) 0.0197(12) -0.0043(10) 0.0062(10) -0.0024(10)
C5 0.0266(13) 0.0341(14) 0.0239(13) 0.0023(11) 0.0097(11) 0.0031(11)
C6 0.0267(13) 0.0386(16) 0.0311(14) 0.0004(12) 0.0105(12) 0.0058(11)
C7 0.0221(12) 0.0279(13) 0.0158(11) -0.0046(10) 0.0053(10) -0.0033(10)
C8 0.0264(12) 0.0236(12) 0.0250(13) -0.0009(10) 0.0119(11) -0.0006(10)
C9 0.0264(13) 0.0247(12) 0.0293(13) -0.0031(11) 0.0116(11) 0.0010(10)
C10 0.0310(14) 0.0370(15) 0.0220(13) 0.0049(11) 0.0117(11) 0.0020(12)
C11 0.0244(13) 0.0332(14) 0.0242(13) 0.0030(11) 0.0088(11) 0.0029(11)
C12 0.0283(13) 0.0458(16) 0.0267(13) -0.0021(12) 0.0173(11) -0.0001(12)
C13 0.0228(12) 0.0397(15) 0.0294(14) -0.0035(12) 0.0177(11) -0.0011(11)
C14 0.0221(12) 0.0320(14) 0.0324(14) -0.0010(11) 0.0157(11) 0.0013(11)
C15 0.0187(12) 0.0363(14) 0.0296(14) 0.0025(11) 0.0123(11) 0.0033(10)
C16 0.0175(12) 0.0408(15) 0.0341(14) -0.0052(12) 0.0162(11) -0.0039(11)
C17 0.0310(14) 0.0321(14) 0.0427(16) 0.0021(12) 0.0232(13) -0.0020(11)
C19A 0.053(9) 0.073(11) 0.077(11) 0.010(9) 0.022(8) 0.006(8)
N3A 0.091(13) 0.037(8) 0.050(8) 0.002(6) 0.024(10) 0.007(11)
C29A 0.036(12) 0.042(12) 0.036(9) -0.005(7) 0.007(11) -0.012(13)
C30A 0.035(13) 0.051(16) 0.19(3) -0.058(17) 0.009(13) -0.014(10)
C18 0.0288(14) 0.0445(16) 0.0325(15) 0.0079(13) 0.0188(12) 0.0011(12)
N3 0.061(3) 0.044(3) 0.039(2) 0.0026(18) 0.018(3) 0.003(3)
C29 0.044(4) 0.046(4) 0.028(3) -0.006(2) 0.012(4) -0.009(5)
C30 0.051(5) 0.049(5) 0.047(3) -0.005(3) 0.024(3) 0.000(3)
C19 0.033(5) 0.008(4) 0.043(6) 0.000(4) 0.026(5) 0.001(4)
C20 0.0262(12) 0.0276(13) 0.0288(13) -0.0013(11) 0.0178(11) -0.0033(10)
C21 0.0205(11) 0.0252(12) 0.0220(12) -0.0034(10) 0.0103(10) 0.0005(10)
C22 0.0198(11) 0.0214(11) 0.0189(11) -0.0034(9) 0.0087(9) -0.0011(9)
C23 0.0194(11) 0.0231(12) 0.0224(12) -0.0031(10) 0.0088(10) -0.0001(9)
C24 0.0285(13) 0.0228(12) 0.0270(13) 0.0032(10) 0.0145(11) 0.0024(10)
C25 0.0388(15) 0.0287(14) 0.0274(14) 0.0066(11) 0.0176(12) 0.0088(12)
C26 0.0350(14) 0.0319(14) 0.0235(13) 0.0033(11) 0.0125(11) 0.0105(11)
C27 0.0417(16) 0.0281(14) 0.0371(15) -0.0008(12) 0.0201(13) 0.0089(12)
C28 0.0482(17) 0.0319(15) 0.0411(16) -0.0038(13) 0.0267(14) 0.0016(13)
N4 0.0506(17) 0.076(2) 0.0415(17) 0.0034(15) 0.0092(14) 0.0029(15)
C31 0.0355(15) 0.0451(18) 0.0373(17) -0.0021(14) 0.0107(14) 0.0047(13)
C32 0.0483(19) 0.077(3) 0.0376(18) 0.0018(17) 0.0091(15) 0.0104(18)
N5 0.0422(17) 0.070(2) 0.072(2) 0.0083(17) 0.0237(16) -0.0029(15)
C33 0.0381(18) 0.066(2) 0.057(2) -0.0028(19) 0.0163(17) -0.0146(17)
C34 0.071(3) 0.100(4) 0.108(4) -0.033(3) 0.057(3) -0.022(3)

loop_
_atom_type_symbol
_atom_type_description
_atom_type_scat_dispersion_real
_atom_type_scat_dispersion_imag
_atom_type_scat_source
C C 0.0033 0.0016 'International Tables Vol C Tables 4.2.6.8 and 6.1.1.4'
H H 0.0000 0.0000 'International Tables Vol C Tables 4.2.6.8 and 6.1.1.4'
N N 0.0061 0.0033 'International Tables Vol C Tables 4.2.6.8 and 6.1.1.4'
O O 0.0106 0.0060 'International Tables Vol C Tables 4.2.6.8 and 6.1.1.4'
F F 0.0171 0.0103 'International Tables Vol C Tables 4.2.6.8 and 6.1.1.4'
P P 0.1023 0.0942 'International Tables Vol C Tables 4.2.6.8 and 6.1.1.4'

loop_
_geom_angle_atom_site_label_1
_geom_angle_atom_site_label_2
_geom_angle_atom_site_label_3
_geom_angle
_geom_angle_site_symmetry_1
_geom_angle_site_symmetry_3
_geom_angle_publ_flag
F6 P1 F3 89.57(18) . . ?
F6 P1 F4 92.06(15) . . ?
F3 P1 F4 178.36(16) . . ?
F6 P1 F1 90.07(15) . . ?
F3 P1 F1 89.46(14) . . ?
F4 P1 F1 90.78(13) . . ?
F6 P1 F2 90.64(16) . . ?
F3 P1 F2 89.64(14) . . ?
F4 P1 F2 90.09(14) . . ?
F1 P1 F2 178.85(16) . . ?
F6 P1 F5 179.86(18) . . ?
F3 P1 F5 90.54(16) . . ?
F4 P1 F5 87.84(14) . . ?
F1 P1 F5 89.84(12) . . ?
F2 P1 F5 89.45(15) . . ?
F12 P2 F16 130.2(4) . . ?
F12 P2 F7 98.4(4) . . ?
F16 P2 F7 62.1(3) . . ?
F12 P2 F14 128.6(4) . . ?
F16 P2 F14 94.9(5) . . ?
F7 P2 F14 80.3(4) . . ?
F12 P2 F18 105.4(4) . . ?
F16 P2 F18 96.3(3) . . ?
F7 P2 F18 155.1(4) . . ?
F14 P2 F18 90.2(4) . . ?
F12 P2 F10 94.0(3) . . ?
F16 P2 F10 129.2(4) . . ?
F7 P2 F10 91.7(2) . . ?
F18 P2 F10 93.7(3) . . ?
F16 P2 F13 92.4(5) . . ?
F7 P2 F13 101.7(4) . . ?
F14 P2 F13 172.5(5) . . ?
F18 P2 F13 90.7(4) . . ?
F10 P2 F13 137.1(4) . . ?
F12 P2 F17 71.5(3) . . ?
F16 P2 F17 87.6(3) . . ?
F14 P2 F17 90.1(3) . . ?
F18 P2 F17 176.1(3) . . ?
F10 P2 F17 84.3(2) . . ?
F13 P2 F17 88.5(3) . . ?
F12 P2 F8 91.7(6) . . ?
F16 P2 F8 108.9(6) . . ?
F7 P2 F8 169.5(5) . . ?
F14 P2 F8 95.8(5) . . ?
F10 P2 F8 90.6(4) . . ?
F13 P2 F8 83.4(5) . . ?
F17 P2 F8 161.9(6) . . ?
F12 P2 F9 89.0(2) . . ?
F7 P2 F9 88.8(2) . . ?
F14 P2 F9 141.8(4) . . ?
F18 P2 F9 84.7(3) . . ?
F10 P2 F9 176.9(2) . . ?
F17 P2 F9 97.5(2) . . ?
F8 P2 F9 88.4(4) . . ?
F16 P2 F15 175.9(4) . . ?
F7 P2 F15 116.2(4) . . ?
F14 P2 F15 88.5(5) . . ?
F18 P2 F15 86.1(3) . . ?
F10 P2 F15 53.7(3) . . ?
F13 P2 F15 84.2(5) . . ?
F17 P2 F15 90.0(3) . . ?
F8 P2 F15 73.2(5) . . ?
F9 P2 F15 128.6(3) . . ?
F12 P2 F11 176.4(3) . . ?
F16 P2 F11 46.9(3) . . ?
F7 P2 F11 82.0(4) . . ?
F14 P2 F11 55.0(4) . . ?
F18 P2 F11 73.8(3) . . ?
F10 P2 F11 89.6(2) . . ?
F13 P2 F11 132.2(4) . . ?
F17 P2 F11 109.5(3) . . ?
F8 P2 F11 87.8(6) . . ?
F9 P2 F11 87.4(2) . . ?
F15 P2 F11 137.2(3) . . ?
C23 O1 C25 116.19(18) . . ?
C26 O2 C27 110.79(19) . . ?
C28 O3 H3A 109.5 . . ?
C6 N1 C2 120.3(2) . . ?
C6 N1 C1 119.4(2) . . ?
C2 N1 C1 120.0(2) . . ?
C10 N2 C9 120.6(2) . . ?
C10 N2 C12 119.9(2) . . ?
C9 N2 C12 119.3(2) . . ?
N1 C1 C16 108.5(2) . 3_665 ?
N1 C1 H1A 110.0 . . ?
C16 C1 H1A 110.0 3_665 . ?
N1 C1 H1B 110.0 . . ?
C16 C1 H1B 110.0 3_665 . ?
H1A C1 H1B 108.4 . . ?
N1 C2 C3 121.0(2) . . ?
N1 C2 H2 119.5 . . ?
C3 C2 H2 119.5 . . ?
C2 C3 C4 119.9(2) . . ?
C2 C3 H3 120.0 . . ?
C4 C3 H3 120.0 . . ?
C5 C4 C3 117.2(2) . . ?
C5 C4 C7 121.5(2) . . ?
C3 C4 C7 121.3(2) . . ?
C6 C5 C4 120.7(2) . . ?
C6 C5 H5 119.6 . . ?
C4 C5 H5 119.6 . . ?
N1 C6 C5 120.8(2) . . ?
N1 C6 H6 119.6 . . ?
C5 C6 H6 119.6 . . ?
C8 C7 C11 117.1(2) . . ?
C8 C7 C4 121.9(2) . . ?
C11 C7 C4 120.8(2) . . ?
C9 C8 C7 120.6(2) . . ?
C9 C8 H8 119.7 . . ?
C7 C8 H8 119.7 . . ?
N2 C9 C8 120.3(2) . . ?
N2 C9 H9 119.8 . . ?
C8 C9 H9 119.8 . . ?
N2 C10 C11 120.9(2) . . ?
N2 C10 H10 119.5 . . ?
C11 C10 H10 119.5 . . ?
C10 C11 C7 120.4(2) . . ?
C10 C11 H11 119.8 . . ?
C7 C11 H11 119.8 . . ?
N2 C12 C13 108.28(19) . . ?
N2 C12 H12A 110.0 . . ?
C13 C12 H12A 110.0 . . ?
N2 C12 H12B 110.0 . . ?
C13 C12 H12B 110.0 . . ?
H12A C12 H12B 108.4 . . ?
C14 C13 C18 119.5(2) . . ?
C14 C13 C12 119.4(2) . . ?
C18 C13 C12 120.8(2) . . ?
C15 C14 C13 120.3(2) . . ?
C15 C14 H14 119.9 . . ?
C13 C14 H14 119.9 . . ?
C14 C15 C16 120.5(2) . . ?
C14 C15 H15 119.8 . . ?
C16 C15 H15 119.8 . . ?
C15 C16 C17 119.6(2) . . ?
C15 C16 C1 119.0(2) . 3_665 ?
C17 C16 C1 121.3(2) . 3_665 ?
C18 C17 C16 119.7(3) . . ?
C18 C17 C19 115.9(5) . . ?
C16 C17 C19 124.0(5) . . ?
C18 C17 H17 120.1 . . ?
C16 C17 H17 120.1 . . ?
C18 C19A H19D 109.5 . . ?
C18 C19A H19E 109.5 . . ?
H19D C19A H19E 109.5 . . ?
C18 C19A H19F 109.5 . . ?
H19D C19A H19F 109.5 . . ?
H19E C19A H19F 109.5 . . ?
N3A C29A C30A 176(3) . . ?
C29A C30A H30D 109.5 . . ?
C29A C30A H30E 109.5 . . ?
H30D C30A H30E 109.5 . . ?
C29A C30A H30F 109.5 . . ?
H30D C30A H30F 109.5 . . ?
H30E C30A H30F 109.5 . . ?
C13 C18 C17 120.2(3) . . ?
C13 C18 C19A 126.8(7) . . ?
C17 C18 C19A 112.8(7) . . ?
C13 C18 H18 119.9 . . ?
C17 C18 H18 119.9 . . ?
N3 C29 C30 178.4(10) . . ?
C29 C30 H30A 109.5 . . ?
C29 C30 H30B 109.5 . . ?
H30A C30 H30B 109.5 . . ?
C29 C30 H30C 109.5 . . ?
H30A C30 H30C 109.5 . . ?
H30B C30 H30C 109.5 . . ?
C17 C19 H19A 109.5 . . ?
C17 C19 H19B 109.5 . . ?
H19A C19 H19B 109.5 . . ?
C17 C19 H19C 109.5 . . ?
H19A C19 H19C 109.5 . . ?
H19B C19 H19C 109.5 . . ?
C21 C20 C24 121.8(2) . 3_665 ?
C21 C20 H20 119.1 . . ?
C24 C20 H20 119.1 3_665 . ?
C20 C21 C22 120.0(2) . . ?
C20 C21 H21 120.0 . . ?
C22 C21 H21 120.0 . . ?
C22 C22 C21 119.7(3) 3_665 . ?
C22 C22 C23 118.2(3) 3_665 . ?
C21 C22 C23 122.2(2) . . ?
O1 C23 C24 124.1(2) . . ?
O1 C23 C22 114.5(2) . . ?
C24 C23 C22 121.4(2) . . ?
C23 C24 C20 119.0(2) . 3_665 ?
C23 C24 H24 120.5 . . ?
C20 C24 H24 120.5 3_665 . ?
O1 C25 C26 109.0(2) . . ?
O1 C25 H25B 109.9 . . ?
C26 C25 H25B 109.9 . . ?
O1 C25 H25A 109.9 . . ?
C26 C25 H25A 109.9 . . ?
H25B C25 H25A 108.3 . . ?
O2 C26 C25 109.8(2) . . ?
O2 C26 H26B 109.7 . . ?
C25 C26 H26B 109.7 . . ?
O2 C26 H26A 109.7 . . ?
C25 C26 H26A 109.7 . . ?
H26B C26 H26A 108.2 . . ?
O2 C27 C28 109.6(2) . . ?
O2 C27 H27B 109.7 . . ?
C28 C27 H27B 109.7 . . ?
O2 C27 H27A 109.7 . . ?
C28 C27 H27A 109.7 . . ?
H27B C27 H27A 108.2 . . ?
O3 C28 C27 113.1(2) . . ?
O3 C28 H28B 109.0 . . ?
C27 C28 H28B 109.0 . . ?
O3 C28 H28A 109.0 . . ?
C27 C28 H28A 109.0 . . ?
H28B C28 H28A 107.8 . . ?
N4 C31 C32 178.6(4) . . ?
C31 C32 H32A 109.5 . . ?
C31 C32 H32B 109.5 . . ?
H32A C32 H32B 109.5 . . ?
C31 C32 H32C 109.5 . . ?
H32A C32 H32C 109.5 . . ?
H32B C32 H32C 109.5 . . ?
N5 C33 C34 179.3(4) . . ?
C33 C34 H34A 109.5 . . ?
C33 C34 H34B 109.5 . . ?
H34A C34 H34B 109.5 . . ?
C33 C34 H34C 109.5 . . ?
H34A C34 H34C 109.5 . . ?
H34B C34 H34C 109.5 . . ?

loop_
_geom_bond_atom_site_label_1
_geom_bond_atom_site_label_2
_geom_bond_distance
_geom_bond_site_symmetry_2
_geom_bond_publ_flag
P1 F6 1.572(2) . ?
P1 F3 1.575(2) . ?
P1 F4 1.580(2) . ?
P1 F1 1.580(2) . ?
P1 F2 1.586(2) . ?
P1 F5 1.588(2) . ?
P2 F12 1.477(4) . ?
P2 F16 1.488(5) . ?
P2 F7 1.537(5) . ?
P2 F14 1.551(6) . ?
P2 F18 1.556(6) . ?
P2 F10 1.558(3) . ?
P2 F13 1.587(5) . ?
P2 F17 1.599(5) . ?
P2 F8 1.605(12) . ?
P2 F9 1.609(3) . ?
P2 F15 1.639(5) . ?
P2 F11 1.642(4) . ?
O1 C23 1.371(3) . ?
O1 C25 1.435(3) . ?
O2 C26 1.422(3) . ?
O2 C27 1.423(3) . ?
O3 C28 1.426(3) . ?
O3 H3A 0.8400 . ?
N1 C6 1.341(3) . ?
N1 C2 1.344(3) . ?
N1 C1 1.500(3) . ?
N2 C10 1.339(3) . ?
N2 C9 1.345(3) . ?
N2 C12 1.502(3) . ?
C1 C16 1.516(4) 3_665 ?
C1 H1A 0.9900 . ?
C1 H1B 0.9900 . ?
C2 C3 1.378(4) . ?
C2 H2 0.9500 . ?
C3 C4 1.396(4) . ?
C3 H3 0.9500 . ?
C4 C5 1.393(3) . ?
C4 C7 1.488(3) . ?
C5 C6 1.368(4) . ?
C5 H5 0.9500 . ?
C6 H6 0.9500 . ?
C7 C8 1.389(3) . ?
C7 C11 1.394(3) . ?
C8 C9 1.375(3) . ?
C8 H8 0.9500 . ?
C9 H9 0.9500 . ?
C10 C11 1.368(4) . ?
C10 H10 0.9500 . ?
C11 H11 0.9500 . ?
C12 C13 1.509(4) . ?
C12 H12A 0.9900 . ?
C12 H12B 0.9900 . ?
C13 C14 1.389(4) . ?
C13 C18 1.391(4) . ?
C14 C15 1.382(4) . ?
C14 H14 0.9500 . ?
C15 C16 1.388(4) . ?
C15 H15 0.9500 . ?
C16 C17 1.395(4) . ?
C16 C1 1.516(4) 3_665 ?
C17 C18 1.395(4) . ?
C17 C19 1.468(9) . ?
C17 H17 0.9500 . ?
C19A C18 1.484(16) . ?
C19A H19D 0.9800 . ?
C19A H19E 0.9800 . ?
C19A H19F 0.9800 . ?
N3A C29A 1.08(4) . ?
C29A C30A 1.35(6) . ?
C30A H30D 0.9800 . ?
C30A H30E 0.9800 . ?
C30A H30F 0.9800 . ?
C18 H18 0.9500 . ?
N3 C29 1.152(14) . ?
C29 C30 1.489(16) . ?
C30 H30A 0.9800 . ?
C30 H30B 0.9800 . ?
C30 H30C 0.9800 . ?
C19 H19A 0.9800 . ?
C19 H19B 0.9800 . ?
C19 H19C 0.9800 . ?
C20 C21 1.359(3) . ?
C20 C24 1.412(3) 3_665 ?
C20 H20 0.9500 . ?
C21 C22 1.418(3) . ?
C21 H21 0.9500 . ?
C22 C22 1.418(4) 3_665 ?
C22 C23 1.426(3) . ?
C23 C24 1.373(3) . ?
C24 C20 1.412(3) 3_665 ?
C24 H24 0.9500 . ?
C25 C26 1.500(4) . ?
C25 H25B 0.9900 . ?
C25 H25A 0.9900 . ?
C26 H26B 0.9900 . ?
C26 H26A 0.9900 . ?
C27 C28 1.497(4) . ?
C27 H27B 0.9900 . ?
C27 H27A 0.9900 . ?
C28 H28B 0.9900 . ?
C28 H28A 0.9900 . ?
N4 C31 1.127(4) . ?
C31 C32 1.443(4) . ?
C32 H32A 0.9800 . ?
C32 H32B 0.9800 . ?
C32 H32C 0.9800 . ?
N5 C33 1.128(5) . ?
C33 C34 1.455(6) . ?
C34 H34A 0.9800 . ?
C34 H34B 0.9800 . ?
C34 H34C 0.9800 . ?

loop_
_geom_torsion_atom_site_label_1
_geom_torsion_atom_site_label_2
_geom_torsion_atom_site_label_3
_geom_torsion_atom_site_label_4
_geom_torsion
_geom_torsion_site_symmetry_1
_geom_torsion_site_symmetry_2
_geom_torsion_site_symmetry_3
_geom_torsion_site_symmetry_4
_geom_torsion_publ_flag
C6 N1 C1 C16 84.1(3) . . . 3_665 ?
C2 N1 C1 C16 -90.2(3) . . . 3_665 ?
C6 N1 C2 C3 -0.1(4) . . . . ?
C1 N1 C2 C3 174.1(2) . . . . ?
N1 C2 C3 C4 -1.8(4) . . . . ?
C2 C3 C4 C5 2.3(4) . . . . ?
C2 C3 C4 C7 -175.0(2) . . . . ?
C3 C4 C5 C6 -1.0(4) . . . . ?
C7 C4 C5 C6 176.3(2) . . . . ?
C2 N1 C6 C5 1.4(4) . . . . ?
C1 N1 C6 C5 -172.9(2) . . . . ?
C4 C5 C6 N1 -0.8(4) . . . . ?
C5 C4 C7 C8 -167.8(2) . . . . ?
C3 C4 C7 C8 9.3(3) . . . . ?
C5 C4 C7 C11 8.6(3) . . . . ?
C3 C4 C7 C11 -174.2(2) . . . . ?
C11 C7 C8 C9 -1.9(3) . . . . ?
C4 C7 C8 C9 174.7(2) . . . . ?
C10 N2 C9 C8 1.4(4) . . . . ?
C12 N2 C9 C8 -172.7(2) . . . . ?
C7 C8 C9 N2 0.1(4) . . . . ?
C9 N2 C10 C11 -1.0(4) . . . . ?
C12 N2 C10 C11 173.0(2) . . . . ?
N2 C10 C11 C7 -0.9(4) . . . . ?
C8 C7 C11 C10 2.3(4) . . . . ?
C4 C7 C11 C10 -174.4(2) . . . . ?
C10 N2 C12 C13 -91.1(3) . . . . ?
C9 N2 C12 C13 83.0(3) . . . . ?
N2 C12 C13 C14 -82.1(3) . . . . ?
N2 C12 C13 C18 92.2(3) . . . . ?
C18 C13 C14 C15 -4.4(4) . . . . ?
C12 C13 C14 C15 169.9(2) . . . . ?
C13 C14 C15 C16 0.0(4) . . . . ?
C14 C15 C16 C17 4.3(4) . . . . ?
C14 C15 C16 C1 -171.1(2) . . . 3_665 ?
C15 C16 C17 C18 -4.2(4) . . . . ?
C1 C16 C17 C18 171.1(2) 3_665 . . . ?
C15 C16 C17 C19 169.1(5) . . . . ?
C1 C16 C17 C19 -15.6(6) 3_665 . . . ?
C14 C13 C18 C17 4.5(4) . . . . ?
C12 C13 C18 C17 -169.7(2) . . . . ?
C14 C13 C18 C19A -171.0(8) . . . . ?
C12 C13 C18 C19A 14.8(9) . . . . ?
C16 C17 C18 C13 -0.2(4) . . . . ?
C19 C17 C18 C13 -174.0(5) . . . . ?
C16 C17 C18 C19A 175.9(7) . . . . ?
C19 C17 C18 C19A 2.1(8) . . . . ?
C24 C20 C21 C22 -0.6(4) 3_665 . . . ?
C20 C21 C22 C22 0.4(4) . . . 3_665 ?
C20 C21 C22 C23 -179.1(2) . . . . ?
C25 O1 C23 C24 -0.4(3) . . . . ?
C25 O1 C23 C22 179.0(2) . . . . ?
C22 C22 C23 O1 -178.3(2) 3_665 . . . ?
C21 C22 C23 O1 1.2(3) . . . . ?
C22 C22 C23 C24 1.2(4) 3_665 . . . ?
C21 C22 C23 C24 -179.3(2) . . . . ?
O1 C23 C24 C20 178.5(2) . . . 3_665 ?
C22 C23 C24 C20 -1.0(4) . . . 3_665 ?
C23 O1 C25 C26 -175.5(2) . . . . ?
C27 O2 C26 C25 166.9(2) . . . . ?
O1 C25 C26 O2 70.8(3) . . . . ?
C26 O2 C27 C28 -178.7(2) . . . . ?
O2 C27 C28 O3 -68.7(3) . . . . ?
